data_4037390
loop_
_publ_author_name
'Kaithal, Akash'
'Chatterjee, Basujit'
'Gunanathan, Chidambaram'

_publ_section_title
;
 Ruthenium-Catalyzed Selective Hydroboration of Nitriles and Imines.
;
_journal_issue 22
_journal_name_full 'The Journal of organic chemistry'
_journal_page_first 11153
_journal_page_last 11161
_journal_paper_doi 10.1021/acs.joc.6b02122
_journal_volume 81
_journal_year 2016
_chemical_absolute_configuration ad
_chemical_formula_moiety 'C21 H34 B2 Cl N O4'
_chemical_formula_sum 'C21 H34 B2 Cl N O4'
_chemical_formula_weight 421.56
_space_group_crystal_system orthorhombic
_space_group_IT_number 19
_space_group_name_Hall 'P 2ac 2ab'
_space_group_name_H-M_alt 'P 21 21 21'
_atom_sites_solution_hydrogens geom
_atom_sites_solution_primary direct
_audit_creation_date 2016-04-28
_audit_creation_method
;
Olex2 1.2-beta
(compiled 2016.02.19 svn.r3266 for OlexSys, GUI svn.r5155)
;
_cell_angle_alpha 90
_cell_angle_beta 90
_cell_angle_gamma 90
_cell_formula_units_Z 4
_cell_length_a 11.920(2)
_cell_length_b 12.260(3)
_cell_length_c 15.790(3)
_cell_measurement_reflns_used 4095
_cell_measurement_temperature 100
_cell_measurement_theta_max 23.01
_cell_measurement_theta_min 2.38
_cell_volume 2307.5(8)
_computing_cell_refinement
;
CrystalClear-SM Expert 2.0 r7 (Rigaku, 2011)
;
_computing_data_collection
;
CrystalClear-SM Expert 2.0 r7 (Rigaku, 2011)
;
_computing_data_reduction
;
CrystalClear-SM Expert 2.0 r7 (Rigaku, 2011)
;
_computing_molecular_graphics 'Olex2 (Dolomanov et al., 2009)'
_computing_publication_material 'Olex2 (Dolomanov et al., 2009)'
_computing_structure_refinement 'ShelXL (Sheldrick, 2015)'
_computing_structure_solution 'ShelXT (Sheldrick, 2015)'
_diffrn_ambient_temperature 100
_diffrn_detector CCD
_diffrn_detector_area_resol_mean 28.5714
_diffrn_detector_type 'Rigaku Saturn724+'
_diffrn_measured_fraction_theta_full 0.999
_diffrn_measured_fraction_theta_max 0.987
_diffrn_measurement_device 'AFC12 (Right): Kappa 3 circle'
_diffrn_measurement_specimen_support 'Mitegen 50um'
_diffrn_radiation_collimation 0.3
_diffrn_radiation_probe x-ray
_diffrn_radiation_type MoK\a
_diffrn_radiation_wavelength 0.71073
_diffrn_reflns_av_R_equivalents 0.0739
_diffrn_reflns_av_unetI/netI 0.0644
_diffrn_reflns_Laue_measured_fraction_full 0.999
_diffrn_reflns_Laue_measured_fraction_max 0.987
_diffrn_reflns_limit_h_max 14
_diffrn_reflns_limit_h_min -8
_diffrn_reflns_limit_k_max 14
_diffrn_reflns_limit_k_min -14
_diffrn_reflns_limit_l_max 15
_diffrn_reflns_limit_l_min -19
_diffrn_reflns_number 13819
_diffrn_reflns_point_group_measured_fraction_full 0.998
_diffrn_reflns_point_group_measured_fraction_max 0.984
_diffrn_reflns_theta_full 25.242
_diffrn_reflns_theta_max 25.632
_diffrn_reflns_theta_min 2.103
_diffrn_source 'Rotating Anode'
_diffrn_source_current 24.0
_diffrn_source_power 1.2
_diffrn_source_target Mo
_diffrn_source_type 'Rotating Anode'
_diffrn_source_voltage 50.0
_diffrn_standards_number 0
_exptl_absorpt_coefficient_mu 0.191
_exptl_absorpt_correction_T_max 0.7452
_exptl_absorpt_correction_T_min 0.5604
_exptl_absorpt_correction_type multi-scan
_exptl_absorpt_process_details
;
SADABS-2008/1 (Bruker,2008) was used for absorption correction.
wR2(int) was 0.0989 before and 0.0641 after correction.
The Ratio of minimum to maximum transmission is 0.7520.
The \l/2 correction factor is 0.0015.
;
_exptl_crystal_colour colourless
_exptl_crystal_colour_primary colourless
_exptl_crystal_density_diffrn 1.213
_exptl_crystal_description needle
_exptl_crystal_F_000 904
_exptl_crystal_size_max 0.17
_exptl_crystal_size_mid 0.15
_exptl_crystal_size_min 0.12
_refine_diff_density_max 0.356
_refine_diff_density_min -0.476
_refine_diff_density_rms 0.058
_refine_ls_abs_structure_details
;
 Flack x determined using 1233 quotients [(I+)-(I-)]/[(I+)+(I-)]
 (Parsons, Flack and Wagner, Acta Cryst. B69 (2013) 249-259).
;
_refine_ls_abs_structure_Flack 0.02(7)
_refine_ls_extinction_method none
_refine_ls_goodness_of_fit_ref 1.029
_refine_ls_hydrogen_treatment constr
_refine_ls_matrix_type full
_refine_ls_number_parameters 270
_refine_ls_number_reflns 4294
_refine_ls_number_restraints 0
_refine_ls_restrained_S_all 1.029
_refine_ls_R_factor_all 0.0725
_refine_ls_R_factor_gt 0.0560
_refine_ls_shift/su_max 0.000
_refine_ls_shift/su_mean 0.000
_refine_ls_structure_factor_coef Fsqd
_refine_ls_weighting_details 'w=1/[\s^2^(Fo^2^)+(0.0920P)^2^+0.0246P] where P=(Fo^2^+2Fc^2^)/3'
_refine_ls_weighting_scheme calc
_refine_ls_wR_factor_gt 0.1383
_refine_ls_wR_factor_ref 0.1513
_reflns_Friedel_coverage 0.757
_reflns_Friedel_fraction_full 0.997
_reflns_Friedel_fraction_max 0.980
_reflns_number_gt 3431
_reflns_number_total 4294
_reflns_threshold_expression 'I > 2\s(I)'
_cod_data_source_file jo6b02122_si_001.cif
_cod_data_source_block try12
_cod_database_code 4037390
_shelx_space_group_comment
;
The symmetry employed for this shelxl refinement is uniquely defined
by the following loop, which should always be used as a source of
symmetry information in preference to the above space-group names.
They are only intended as comments.
;
_olex2_refinement_description
;
1. Fixed Uiso
 At 1.2 times of:
  All C(H) groups, All C(H,H) groups
 At 1.5 times of:
  All C(H,H,H) groups
2.a Secondary CH2 refined with riding coordinates:
 C007(H00A,H00B), C00B(H00C,H00D), C00C(H00E,H00F)
2.b Aromatic/amide H refined with riding coordinates:
 C00G(H00G), C00H(H00H), C00N(H00U), C00P(H00V)
2.c Idealised Me refined as rotating group:
 C00I(H00I,H00J,H00K), C00K(H00L,H00M,H00N), C00L(H00O,H00P,H00Q), C00M(H00R,
 H00S,H00T), C00Q(H00W,H00X,H00Y), C00R(H00Z,H,HA), C00S(H00,HB,HC), C00T(H0AA,
 HD,HE)
;
_shelx_shelxl_version_number 2014/7
_olex2_submission_special_instructions 'No special instructions were received'

loop_
_space_group_symop_operation_xyz
'x, y, z'
'-x+1/2, -y, z+1/2'
'-x, y+1/2, -z+1/2'
'x+1/2, -y+1/2, -z'

loop_
_atom_site_label
_atom_site_type_symbol
_atom_site_fract_x
_atom_site_fract_y
_atom_site_fract_z
_atom_site_U_iso_or_equiv
_atom_site_adp_type
_atom_site_occupancy
_atom_site_site_symmetry_order
_atom_site_calc_flag
_atom_site_refinement_flags_posn
Cl01 Cl 0.08913(10) 0.89219(9) 0.67294(9) 0.0538(4) Uani 1 1 d .
O002 O 0.2749(2) 0.2160(2) 0.79019(18) 0.0371(7) Uani 1 1 d .
O003 O 0.1870(2) 0.3693(2) 0.83968(17) 0.0384(7) Uani 1 1 d .
O004 O 0.3060(2) 0.3778(2) 0.54558(17) 0.0414(7) Uani 1 1 d .
O005 O 0.3559(3) 0.2263(2) 0.62132(19) 0.0403(7) Uani 1 1 d .
N006 N 0.2357(3) 0.3642(2) 0.68928(19) 0.0315(7) Uani 1 1 d .
C007 C 0.2052(3) 0.6743(3) 0.6920(2) 0.0333(9) Uani 1 1 d .
H00A H 0.1721 0.6783 0.6345 0.040 Uiso 1 1 calc R
H00B H 0.1424 0.6768 0.7330 0.040 Uiso 1 1 calc R
C008 C 0.2765(4) 0.7744(3) 0.7052(3) 0.0328(9) Uani 1 1 d .
C009 C 0.2311(4) 0.8783(3) 0.6965(3) 0.0385(10) Uani 1 1 d .
C00A C 0.2398(4) 0.1924(3) 0.8770(3) 0.0395(10) Uani 1 1 d .
C00B C 0.1840(4) 0.4734(3) 0.6802(3) 0.0361(10) Uani 1 1 d .
H00C H 0.1179 0.4780 0.7180 0.043 Uiso 1 1 calc R
H00D H 0.1573 0.4823 0.6212 0.043 Uiso 1 1 calc R
C00C C 0.2630(4) 0.5649(3) 0.7009(3) 0.0380(10) Uani 1 1 d .
H00E H 0.3285 0.5620 0.6624 0.046 Uiso 1 1 calc R
H00F H 0.2907 0.5563 0.7597 0.046 Uiso 1 1 calc R
C00D C 0.2244(4) 0.3092(3) 0.9134(3) 0.0388(10) Uani 1 1 d .
C00E C 0.3994(4) 0.2091(3) 0.5365(3) 0.0446(11) Uani 1 1 d .
C00F C 0.3930(4) 0.3253(4) 0.4972(3) 0.0429(10) Uani 1 1 d .
C00G C 0.3887(4) 0.7695(4) 0.7259(3) 0.0430(11) Uani 1 1 d .
H00G H 0.4229 0.7001 0.7332 0.052 Uiso 1 1 calc R
C00H C 0.4532(4) 0.8624(4) 0.7364(3) 0.0517(12) Uani 1 1 d .
H00H H 0.5302 0.8564 0.7513 0.062 Uiso 1 1 calc R
C00I C 0.1306(4) 0.1301(4) 0.8698(3) 0.0545(12) Uani 1 1 d .
H00I H 0.0749 0.1754 0.8406 0.082 Uiso 1 1 calc GR
H00J H 0.1032 0.1118 0.9265 0.082 Uiso 1 1 calc GR
H00K H 0.1430 0.0630 0.8375 0.082 Uiso 1 1 calc GR
B00J B 0.2971(4) 0.3220(3) 0.6206(3) 0.0324(10) Uani 1 1 d .
C00K C 0.1354(5) 0.3169(5) 0.9814(3) 0.0549(13) Uani 1 1 d .
H00L H 0.1332 0.3914 1.0038 0.082 Uiso 1 1 calc GR
H00M H 0.1531 0.2659 1.0273 0.082 Uiso 1 1 calc GR
H00N H 0.0621 0.2985 0.9571 0.082 Uiso 1 1 calc GR
C00L C 0.3326(4) 0.3609(5) 0.9430(3) 0.0571(13) Uani 1 1 d .
H00O H 0.3892 0.3548 0.8982 0.086 Uiso 1 1 calc GR
H00P H 0.3593 0.3233 0.9939 0.086 Uiso 1 1 calc GR
H00Q H 0.3196 0.4380 0.9560 0.086 Uiso 1 1 calc GR
C00M C 0.3290(4) 0.1243(4) 0.9178(3) 0.0581(13) Uani 1 1 d .
H00R H 0.3301 0.0519 0.8916 0.087 Uiso 1 1 calc GR
H00S H 0.3132 0.1171 0.9784 0.087 Uiso 1 1 calc GR
H00T H 0.4021 0.1594 0.9100 0.087 Uiso 1 1 calc GR
C00N C 0.2948(4) 0.9712(4) 0.7043(3) 0.0511(12) Uani 1 1 d .
H00U H 0.2617 1.0406 0.6951 0.061 Uiso 1 1 calc R
B00O B 0.2326(4) 0.3171(3) 0.7714(3) 0.0327(10) Uani 1 1 d .
C00P C 0.4052(5) 0.9638(4) 0.7251(3) 0.0554(13) Uani 1 1 d .
H00V H 0.4490 1.0280 0.7319 0.066 Uiso 1 1 calc R
C00Q C 0.4993(5) 0.3906(5) 0.5147(4) 0.0663(15) Uani 1 1 d .
H00W H 0.4865 0.4674 0.5004 0.099 Uiso 1 1 calc GR
H00X H 0.5609 0.3619 0.4801 0.099 Uiso 1 1 calc GR
H00Y H 0.5189 0.3845 0.5747 0.099 Uiso 1 1 calc GR
C00R C 0.3661(6) 0.3319(6) 0.4057(3) 0.0764(19) Uani 1 1 d .
H00Z H 0.2968 0.2915 0.3944 0.115 Uiso 1 1 calc GR
H H 0.4277 0.3001 0.3728 0.115 Uiso 1 1 calc GR
HA H 0.3561 0.4084 0.3895 0.115 Uiso 1 1 calc GR
C00S C 0.5131(5) 0.1597(5) 0.5429(4) 0.0744(18) Uani 1 1 d .
H00 H 0.5628 0.2091 0.5741 0.112 Uiso 1 1 calc GR
HB H 0.5432 0.1475 0.4860 0.112 Uiso 1 1 calc GR
HC H 0.5081 0.0899 0.5730 0.112 Uiso 1 1 calc GR
C00T C 0.3165(6) 0.1326(5) 0.4941(4) 0.083(2) Uani 1 1 d .
H0AA H 0.3044 0.0686 0.5302 0.124 Uiso 1 1 calc GR
HD H 0.3466 0.1091 0.4393 0.124 Uiso 1 1 calc GR
HE H 0.2451 0.1705 0.4854 0.124 Uiso 1 1 calc GR

loop_
_atom_site_aniso_label
_atom_site_aniso_U_11
_atom_site_aniso_U_22
_atom_site_aniso_U_33
_atom_site_aniso_U_23
_atom_site_aniso_U_13
_atom_site_aniso_U_12
Cl01 0.0532(7) 0.0344(5) 0.0739(8) -0.0032(6) -0.0120(6) 0.0121(5)
O002 0.0523(18) 0.0245(13) 0.0345(15) 0.0055(12) 0.0021(13) 0.0047(12)
O003 0.0577(17) 0.0270(13) 0.0307(14) 0.0009(13) 0.0031(13) 0.0051(12)
O004 0.0575(18) 0.0357(15) 0.0310(15) 0.0008(13) 0.0030(13) 0.0062(14)
O005 0.0562(18) 0.0259(13) 0.0388(17) -0.0004(13) 0.0080(13) 0.0052(13)
N006 0.0476(19) 0.0170(13) 0.0299(17) 0.0014(13) 0.0010(14) 0.0034(14)
C007 0.043(2) 0.0259(18) 0.031(2) -0.0031(17) -0.0029(17) 0.0027(17)
C008 0.046(2) 0.0254(18) 0.027(2) 0.0025(16) 0.0023(18) 0.0042(17)
C009 0.049(2) 0.028(2) 0.038(2) -0.0033(18) -0.0011(19) 0.0019(19)
C00A 0.049(2) 0.032(2) 0.038(2) 0.0091(18) 0.0008(19) 0.0031(19)
C00B 0.056(3) 0.0193(17) 0.033(2) 0.0004(17) -0.001(2) 0.0085(17)
C00C 0.051(3) 0.0259(19) 0.037(2) 0.0025(18) 0.0003(19) 0.0026(18)
C00D 0.052(3) 0.034(2) 0.030(2) 0.0049(18) 0.0025(19) 0.0003(19)
C00E 0.059(3) 0.033(2) 0.042(2) -0.008(2) 0.010(2) 0.001(2)
C00F 0.045(3) 0.050(2) 0.034(2) 0.001(2) 0.0039(19) 0.005(2)
C00G 0.053(3) 0.038(2) 0.038(2) 0.000(2) 0.002(2) 0.007(2)
C00H 0.045(2) 0.064(3) 0.047(3) 0.000(3) -0.002(2) -0.008(2)
C00I 0.063(3) 0.040(2) 0.061(3) 0.013(2) 0.002(2) -0.008(2)
B00J 0.042(3) 0.0217(18) 0.034(2) -0.0016(19) -0.005(2) 0.0005(18)
C00K 0.067(3) 0.059(3) 0.038(3) 0.009(2) 0.007(2) 0.010(2)
C00L 0.066(3) 0.066(3) 0.039(3) -0.009(3) 0.000(2) -0.007(3)
C00M 0.069(3) 0.054(3) 0.051(3) 0.020(3) -0.004(2) 0.016(3)
C00N 0.069(3) 0.025(2) 0.059(3) -0.005(2) -0.003(3) -0.005(2)
B00O 0.040(3) 0.0212(18) 0.037(2) 0.002(2) -0.002(2) 0.0000(19)
C00P 0.063(3) 0.041(2) 0.062(3) -0.001(2) -0.001(3) -0.015(2)
C00Q 0.066(3) 0.055(3) 0.078(4) 0.008(3) 0.011(3) -0.014(3)
C00R 0.096(4) 0.096(5) 0.037(3) -0.008(3) -0.001(3) 0.026(4)
C00S 0.078(4) 0.065(4) 0.079(4) 0.015(3) 0.027(3) 0.031(3)
C00T 0.104(5) 0.064(4) 0.081(4) -0.035(3) 0.013(4) -0.025(4)

loop_
_atom_type_symbol
_atom_type_description
_atom_type_scat_dispersion_real
_atom_type_scat_dispersion_imag
_atom_type_scat_source
C C 0.0033 0.0016 'International Tables Vol C Tables 4.2.6.8 and 6.1.1.4'
H H 0.0000 0.0000 'International Tables Vol C Tables 4.2.6.8 and 6.1.1.4'
B B 0.0013 0.0007 'International Tables Vol C Tables 4.2.6.8 and 6.1.1.4'
Cl Cl 0.1484 0.1585 'International Tables Vol C Tables 4.2.6.8 and 6.1.1.4'
N N 0.0061 0.0033 'International Tables Vol C Tables 4.2.6.8 and 6.1.1.4'
O O 0.0106 0.0060 'International Tables Vol C Tables 4.2.6.8 and 6.1.1.4'

loop_
_geom_angle_atom_site_label_1
_geom_angle_atom_site_label_2
_geom_angle_atom_site_label_3
_geom_angle
B00O O002 C00A 106.1(3)
B00O O003 C00D 105.9(3)
B00J O004 C00F 106.9(3)
B00J O005 C00E 107.5(3)
B00J N006 C00B 118.3(3)
B00J N006 B00O 124.6(3)
B00O N006 C00B 116.4(3)
H00A C007 H00B 107.3
C008 C007 H00A 108.1
C008 C007 H00B 108.1
C008 C007 C00C 116.8(3)
C00C C007 H00A 108.1
C00C C007 H00B 108.1
C009 C008 C007 120.8(4)
C00G C008 C007 123.0(4)
C00G C008 C009 116.2(4)
C008 C009 Cl01 119.3(3)
C00N C009 Cl01 118.4(4)
C00N C009 C008 122.3(4)
O002 C00A C00D 101.4(3)
O002 C00A C00I 105.9(4)
O002 C00A C00M 108.1(4)
C00I C00A C00D 113.0(4)
C00M C00A C00D 116.0(4)
C00M C00A C00I 111.3(4)
N006 C00B H00C 108.9
N006 C00B H00D 108.9
N006 C00B C00C 113.2(3)
H00C C00B H00D 107.8
C00C C00B H00C 108.9
C00C C00B H00D 108.9
C007 C00C H00E 109.5
C007 C00C H00F 109.5
C00B C00C C007 110.8(3)
C00B C00C H00E 109.5
C00B C00C H00F 109.5
H00E C00C H00F 108.1
O003 C00D C00A 102.0(3)
O003 C00D C00K 108.8(4)
O003 C00D C00L 107.3(4)
C00K C00D C00A 113.8(4)
C00L C00D C00A 113.5(4)
C00L C00D C00K 110.7(4)
O005 C00E C00F 102.6(3)
O005 C00E C00S 108.8(4)
O005 C00E C00T 105.3(4)
C00S C00E C00F 116.4(4)
C00S C00E C00T 111.7(5)
C00T C00E C00F 111.0(5)
O004 C00F C00E 103.4(3)
O004 C00F C00Q 105.5(4)
O004 C00F C00R 109.7(4)
C00Q C00F C00E 111.6(4)
C00R C00F C00E 116.8(5)
C00R C00F C00Q 109.1(5)
C008 C00G H00G 118.9
C008 C00G C00H 122.1(4)
C00H C00G H00G 118.9
C00G C00H H00H 120.2
C00P C00H C00G 119.7(4)
C00P C00H H00H 120.2
C00A C00I H00I 109.5
C00A C00I H00J 109.5
C00A C00I H00K 109.5
H00I C00I H00J 109.5
H00I C00I H00K 109.5
H00J C00I H00K 109.5
O004 B00J N006 121.5(4)
O005 B00J O004 113.3(4)
O005 B00J N006 125.2(4)
C00D C00K H00L 109.5
C00D C00K H00M 109.5
C00D C00K H00N 109.5
H00L C00K H00M 109.5
H00L C00K H00N 109.5
H00M C00K H00N 109.5
C00D C00L H00O 109.5
C00D C00L H00P 109.5
C00D C00L H00Q 109.5
H00O C00L H00P 109.5
H00O C00L H00Q 109.5
H00P C00L H00Q 109.5
C00A C00M H00R 109.5
C00A C00M H00S 109.5
C00A C00M H00T 109.5
H00R C00M H00S 109.5
H00R C00M H00T 109.5
H00S C00M H00T 109.5
C009 C00N H00U 119.9
C00P C00N C009 120.1(5)
C00P C00N H00U 119.9
O002 B00O N006 123.8(4)
O003 B00O O002 113.5(4)
O003 B00O N006 122.7(4)
C00H C00P H00V 120.2
C00N C00P C00H 119.5(4)
C00N C00P H00V 120.2
C00F C00Q H00W 109.5
C00F C00Q H00X 109.5
C00F C00Q H00Y 109.5
H00W C00Q H00X 109.5
H00W C00Q H00Y 109.5
H00X C00Q H00Y 109.5
C00F C00R H00Z 109.5
C00F C00R H 109.5
C00F C00R HA 109.5
H00Z C00R H 109.5
H00Z C00R HA 109.5
H C00R HA 109.5
C00E C00S H00 109.5
C00E C00S HB 109.5
C00E C00S HC 109.5
H00 C00S HB 109.5
H00 C00S HC 109.5
HB C00S HC 109.5
C00E C00T H0AA 109.5
C00E C00T HD 109.5
C00E C00T HE 109.5
H0AA C00T HD 109.5
H0AA C00T HE 109.5
HD C00T HE 109.5

loop_
_geom_bond_atom_site_label_1
_geom_bond_atom_site_label_2
_geom_bond_distance
Cl01 C009 1.741(4)
O002 C00A 1.463(5)
O002 B00O 1.370(5)
O003 C00D 1.448(5)
O003 B00O 1.367(6)
O004 C00F 1.440(5)
O004 B00J 1.372(5)
O005 C00E 1.451(5)
O005 B00J 1.367(5)
N006 C00B 1.481(5)
N006 B00J 1.407(6)
N006 B00O 1.420(6)
C007 H00A 0.9900
C007 H00B 0.9900
C007 C008 1.507(6)
C007 C00C 1.515(5)
C008 C009 1.392(6)
C008 C00G 1.378(6)
C009 C00N 1.374(6)
C00A C00D 1.554(6)
C00A C00I 1.513(7)
C00A C00M 1.497(6)
C00B H00C 0.9900
C00B H00D 0.9900
C00B C00C 1.501(6)
C00C H00E 0.9900
C00C H00F 0.9900
C00D C00K 1.512(7)
C00D C00L 1.512(7)
C00E C00F 1.555(6)
C00E C00S 1.488(7)
C00E C00T 1.519(7)
C00F C00Q 1.524(7)
C00F C00R 1.481(7)
C00G H00G 0.9500
C00G C00H 1.384(7)
C00H H00H 0.9500
C00H C00P 1.380(7)
C00I H00I 0.9800
C00I H00J 0.9800
C00I H00K 0.9800
C00K H00L 0.9800
C00K H00M 0.9800
C00K H00N 0.9800
C00L H00O 0.9800
C00L H00P 0.9800
C00L H00Q 0.9800
C00M H00R 0.9800
C00M H00S 0.9800
C00M H00T 0.9800
C00N H00U 0.9500
C00N C00P 1.359(7)
C00P H00V 0.9500
C00Q H00W 0.9800
C00Q H00X 0.9800
C00Q H00Y 0.9800
C00R H00Z 0.9800
C00R H 0.9800
C00R HA 0.9800
C00S H00 0.9800
C00S HB 0.9800
C00S HC 0.9800
C00T H0AA 0.9800
C00T HD 0.9800
C00T HE 0.9800

loop_
_geom_torsion_atom_site_label_1
_geom_torsion_atom_site_label_2
_geom_torsion_atom_site_label_3
_geom_torsion_atom_site_label_4
_geom_torsion
Cl01 C009 C00N C00P 178.0(4)
O002 C00A C00D O003 32.6(4)
O002 C00A C00D C00K 149.6(4)
O002 C00A C00D C00L -82.5(4)
O005 C00E C00F O004 -24.7(4)
O005 C00E C00F C00Q 88.3(5)
O005 C00E C00F C00R -145.2(5)
N006 C00B C00C C007 -179.1(3)
C007 C008 C009 Cl01 1.8(6)
C007 C008 C009 C00N -177.0(4)
C007 C008 C00G C00H 178.9(4)
C008 C007 C00C C00B -176.0(3)
C008 C009 C00N C00P -3.2(7)
C008 C00G C00H C00P -0.7(7)
C009 C008 C00G C00H -0.8(6)
C009 C00N C00P C00H 1.5(8)
C00A O002 B00O O003 8.7(5)
C00A O002 B00O N006 -171.7(4)
C00B N006 B00J O004 -2.5(6)
C00B N006 B00J O005 175.3(4)
C00B N006 B00O O002 178.9(4)
C00B N006 B00O O003 -1.5(6)
C00C C007 C008 C009 178.6(4)
C00C C007 C008 C00G -1.1(6)
C00D O003 B00O O002 13.7(5)
C00D O003 B00O N006 -166.0(4)
C00E O005 B00J O004 -6.4(5)
C00E O005 B00J N006 175.7(4)
C00F O004 B00J O005 -10.6(5)
C00F O004 B00J N006 167.4(4)
C00G C008 C009 Cl01 -178.4(3)
C00G C008 C009 C00N 2.8(6)
C00G C00H C00P C00N 0.4(8)
C00I C00A C00D O003 -80.4(4)
C00I C00A C00D C00K 36.7(5)
C00I C00A C00D C00L 164.5(4)
B00J O004 C00F C00E 21.6(4)
B00J O004 C00F C00Q -95.7(4)
B00J O004 C00F C00R 146.9(5)
B00J O005 C00E C00F 19.1(5)
B00J O005 C00E C00S 142.9(4)
B00J O005 C00E C00T -97.1(5)
B00J N006 C00B C00C -85.0(4)
B00J N006 B00O O002 -10.4(6)
B00J N006 B00O O003 169.2(4)
C00M C00A C00D O003 149.3(4)
C00M C00A C00D C00K -93.6(5)
C00M C00A C00D C00L 34.2(6)
B00O O002 C00A C00D -25.3(4)
B00O O002 C00A C00I 92.9(4)
B00O O002 C00A C00M -147.8(4)
B00O O003 C00D C00A -28.4(4)
B00O O003 C00D C00K -148.9(4)
B00O O003 C00D C00L 91.2(4)
B00O N006 C00B C00C 86.3(4)
B00O N006 B00J O004 -173.0(4)
B00O N006 B00J O005 4.8(7)
C00S C00E C00F O004 -143.3(4)
C00S C00E C00F C00Q -30.3(6)
C00S C00E C00F C00R 96.2(6)
C00T C00E C00F O004 87.4(5)
C00T C00E C00F C00Q -159.6(5)
C00T C00E C00F C00R -33.1(7)
